data_9011301
loop_
_publ_author_name
'Gualtieri, A. F.'

_publ_section_title
;
 Study of NH4+ in the zeolite phillipsite by combined synchrotron powder
 diffraction and IR spectroscopy
 Sample: 3
;
_journal_issue 4
_journal_name_full 'Acta Crystallographica, Section B'
_journal_page_first 584
_journal_page_last 593
_journal_paper_doi 10.1107/S0108768100002032
_journal_volume 56
_journal_year 2000
_chemical_compound_source 'Monte Lungo, M. Berici, Vicenza, Italy'
_chemical_formula_structural Na.4(NH4)3.4Al3.8Si12.2O32*10H2O
_chemical_formula_sum 'Al1.9 H18.8 N1.7 Na0.2 O21.18 Si6.1'
_space_group_IT_number 11
_symmetry_space_group_name_Hall '-P 2yb'
_symmetry_space_group_name_H-M 'P 1 21/m 1'
_cell_angle_alpha 90
_cell_angle_beta 124.990
_cell_angle_gamma 90
_cell_formula_units_Z 2
_cell_length_a 9.9596
_cell_length_b 14.2015
_cell_length_c 8.7051
_cell_volume 1008.713
_database_code_amcsd 0009924
_exptl_crystal_density_diffrn 2.004
_cod_original_formula_sum 'N1.7 Na.2 (Al1.9 Si6.1) O21.18 H18.8'
_cod_database_code 9011301
_amcsd_formula_title Na.4(NH4)3.4Al3.8Si12.2O32*10H2O

loop_
_space_group_symop_operation_xyz
x,y,z
x,1/2-y,z
-x,1/2+y,-z
-x,-y,-z

loop_
_atom_site_label
_atom_site_fract_x
_atom_site_fract_y
_atom_site_fract_z
_atom_site_occupancy
_atom_site_U_iso_or_equiv
_atom_site_type_symbol
_atom_site_attached_hydrogens
NI 0.87100 0.25000 0.19400 1.00000 0.07000 N 0
NII 0.46000 0.70520 0.50640 0.35000 0.05000 N 0
NaII* 0.65900 0.16400 0.50600 0.10000 0.06000 Na 0
AlT1 0.72850 0.01550 0.27970 0.20000 0.04200 Al 0
SiT1 0.72850 0.01550 0.27970 0.80000 0.04200 Si 0
AlT2 0.41710 0.13640 0.01490 0.25000 0.04100 Al 0
SiT2 0.41710 0.13640 0.01490 0.75000 0.04100 Si 0
AlT3 0.05910 0.01100 0.29510 0.20000 0.04200 Al 0
SiT3 0.05910 0.01100 0.29510 0.80000 0.04200 Si 0
AlT4 0.11290 0.14030 0.02940 0.30000 0.04700 Al 0
SiT4 0.11290 0.14030 0.02940 0.70000 0.04700 Si 0
O1 0.06860 0.09140 0.16710 1.00000 0.06400 O 0
O2 0.66260 0.59280 0.19440 1.00000 0.02000 O 0
O3 0.60200 0.10670 0.19890 1.00000 0.04900 O 0
O4 0.01740 0.92410 0.15210 1.00000 0.04400 O 0
O5 0.88790 0.04010 0.27630 1.00000 0.08300 O 0
O6 0.30990 0.37360 0.10540 1.00000 0.03700 O 0
O7 0.78390 0.48580 0.49490 1.00000 0.02100 O 0
O8 0.56400 0.75000 0.01900 1.00000 0.07700 O 0
O9 0.03900 0.25000 0.01100 1.00000 0.02300 O 0
Wat1 0.71170 0.75000 0.43770 1.00000 0.04000 O 2
Wat2 0.87750 0.25000 0.51330 1.00000 0.08000 O 2
Wat3 0.35200 0.86360 0.10600 0.73000 0.09000 O 2
Wat4 0.68600 0.25000 0.77700 0.72000 0.08000 O 2
Wat5 0.50000 0.50000 0.50000 1.00000 0.08000 O 2
HI1 0.90300 0.25000 0.31300 1.00000 0.06000 H 0
HI2 0.96100 0.25000 0.19400 1.00000 0.06000 H 0
HI3 0.81100 0.30200 0.13600 1.00000 0.06000 H 0
HII1 0.37500 0.73000 0.50110 0.35000 0.06000 H 0
HII2 0.53100 0.67900 0.62100 0.35000 0.06000 H 0
HII3 0.51100 0.72300 0.48500 0.35000 0.06000 H 0
HII4 0.42300 0.66000 0.41800 0.35000 0.06000 H 0

loop_
_cod_changelog_entry_id
_cod_changelog_entry_author
_cod_changelog_entry_date
_cod_changelog_entry_text
1
;cod-tools version 3.8.0
Id: cif_guess_AMCSD_atom_types 9581 2023-05-17 12:35:41Z saulius
;
2023-05-18T11:41:31+03:00
;Derived atom types and hydrogen counts
from atom names that follow the AMCSD naming convention
(Wat == water, O-H == hydroxyl).
;

loop_
_cod_related_entry_id
_cod_related_entry_database
_cod_related_entry_code
1 AMCSD 0009924
